data_1515408
loop_
_publ_author_name
'Allard, Nicolas'
'Najari, Ahmed'
'Pouliot, Jean-R\'emi'
'Pron, Agnieszka'
'Grenier, Fran\,cois'
'Leclerc, Mario'

_publ_section_title
;
 Easy and versatile synthesis of new poly(thieno[3,4-d]thiazole)s
;
_journal_issue 10
_journal_name_full 'Polymer Chemistry'
_journal_page_first 2875
_journal_paper_doi 10.1039/c2py20422c
_journal_volume 3
_journal_year 2012
_chemical_compound_source 'Synthesized by the authors. See text'
_chemical_formula_moiety 'C19 H23 N S2'
_chemical_formula_sum 'C19 H23 N S2'
_chemical_formula_weight 329.50
_space_group_IT_number 14
_symmetry_cell_setting monoclinic
_symmetry_space_group_name_Hall '-P 2ybc'
_symmetry_space_group_name_H-M 'P 1 21/c 1'
_atom_sites_solution_hydrogens geom
_atom_sites_solution_primary direct
_atom_sites_solution_secondary difmap
_audit_creation_method SHELXL-97
_cell_angle_alpha 90
_cell_angle_beta 107.1757(9)
_cell_angle_gamma 90
_cell_formula_units_Z 4
_cell_length_a 5.48322(9)
_cell_length_b 41.7378(7)
_cell_length_c 7.65094(13)
_cell_measurement_reflns_used 12533
_cell_measurement_temperature 100
_cell_measurement_theta_max 70.36
_cell_measurement_theta_min 4.24
_cell_volume 1672.89(5)
_computing_cell_refinement 'SAINT V7.68A(Bruker AXS, 2009)'
_computing_data_collection 'APEX2  (Bruker AXS, 2009)'
_computing_data_reduction 'SAINT V7.68A(Bruker AXS, 2009)'
_computing_molecular_graphics 'SHELXTL v6.12 (Bruker AXS, 2001)'
_computing_publication_material 'UdMX (Maris, 2004)'
_computing_structure_refinement 'SHELXL97 (Sheldrick, 2008)'
_computing_structure_solution 'SHELXS97 (Sheldrick, 2008)'
_diffrn_ambient_temperature 100
_diffrn_detector_area_resol_mean 8.3
_diffrn_measured_fraction_theta_full 0.985
_diffrn_measured_fraction_theta_max 0.985
_diffrn_measurement_device_type 'Bruker APEX II'
_diffrn_measurement_method \w
_diffrn_radiation_monochromator 'Quazar MX'
_diffrn_radiation_source 'Incoatec I\muS Microsource '
_diffrn_radiation_type CuK\a
_diffrn_radiation_wavelength 1.54178
_diffrn_reflns_av_R_equivalents 0.030
_diffrn_reflns_av_sigmaI/netI 0.0137
_diffrn_reflns_limit_h_max 6
_diffrn_reflns_limit_h_min -6
_diffrn_reflns_limit_k_max 51
_diffrn_reflns_limit_k_min -50
_diffrn_reflns_limit_l_max 9
_diffrn_reflns_limit_l_min -9
_diffrn_reflns_number 34518
_diffrn_reflns_theta_full 70.84
_diffrn_reflns_theta_max 70.84
_diffrn_reflns_theta_min 2.12
_exptl_absorpt_coefficient_mu 2.830
_exptl_absorpt_correction_T_max 0.9450
_exptl_absorpt_correction_T_min 0.8190
_exptl_absorpt_correction_type multi-scan
_exptl_absorpt_process_details 'Sadabs (Sheldrick, 2008)'
_exptl_crystal_colour Colorless
_exptl_crystal_density_diffrn 1.308
_exptl_crystal_density_method 'not measured'
_exptl_crystal_description Plate
_exptl_crystal_F_000 704
_exptl_crystal_size_max 0.10
_exptl_crystal_size_mid 0.06
_exptl_crystal_size_min 0.02
_refine_diff_density_max 0.314
_refine_diff_density_min -0.230
_refine_diff_density_rms 0.050
_refine_ls_extinction_method none
_refine_ls_goodness_of_fit_ref 1.185
_refine_ls_hydrogen_treatment constr
_refine_ls_matrix_type full
_refine_ls_number_parameters 225
_refine_ls_number_reflns 3171
_refine_ls_number_restraints 22
_refine_ls_restrained_S_all 1.184
_refine_ls_R_factor_all 0.0414
_refine_ls_R_factor_gt 0.0396
_refine_ls_shift/su_max 0.000
_refine_ls_shift/su_mean 0.000
_refine_ls_structure_factor_coef Fsqd
_refine_ls_weighting_details 'calc w=1/[\s^2^(Fo^2^)+(0.0344P)^2^+1.4249P] where P=(Fo^2^+2Fc^2^)/3'
_refine_ls_weighting_scheme calc
_refine_ls_wR_factor_gt 0.0965
_refine_ls_wR_factor_ref 0.0973
_reflns_number_gt 3016
_reflns_number_total 3171
_reflns_threshold_expression I>2\s(I)
_cod_data_source_file c2py20422c.cif
_cod_data_source_block lava19
_cod_depositor_comments
;
The following automatic conversions were performed:

'_symmetry_cell_setting' value 'Monoclinic' changed to 'monoclinic'
according to
/usr/data/users/saulius/automatic-downloads/retrospective/RSC/lib/dictionaries/cif_core.dic
dictionary named 'cif_core.dic' version 2.4.2 from 2011-04-26.

Automatic conversion script
Id: cif_fix_values 2281 2013-09-26 08:29:07Z andrius 
;
_cod_original_cell_volume 1672.87(5)
_cod_original_sg_symbol_H-M P21/c
_cod_database_code 1515408

loop_
_symmetry_equiv_pos_as_xyz
'x, y, z'
'-x, y+1/2, -z+1/2'
'-x, -y, -z'
'x, -y-1/2, z-1/2'

loop_
_atom_site_label
_atom_site_type_symbol
_atom_site_fract_x
_atom_site_fract_y
_atom_site_fract_z
_atom_site_U_iso_or_equiv
_atom_site_adp_type
_atom_site_occupancy
_atom_site_symmetry_multiplicity
_atom_site_calc_flag
_atom_site_refinement_flags
_atom_site_disorder_assembly
_atom_site_disorder_group
S1 S 0.66269(13) 0.028637(14) 0.15356(9) 0.02320(16) Uani 0.9188(14) 1 d PD A 1
C1 C 0.8814(4) 0.05754(5) 0.2555(3) 0.0229(4) Uani 0.9188(14) 1 d PD A 1
H1 H 1.0555 0.0537 0.3200 0.027 Uiso 0.9188(14) 1 calc PR A 1
C2 C 0.7668(4) 0.08689(5) 0.2296(3) 0.0190(4) Uani 0.9188(14) 1 d PD A 1
C3 C 0.5024(4) 0.08608(5) 0.1274(5) 0.0198(5) Uani 0.9188(14) 1 d PD A 1
C4 C 0.4181(5) 0.05554(5) 0.0755(5) 0.0229(5) Uani 0.9188(14) 1 d PD A 1
H4 H 0.2488 0.0501 0.0064 0.027 Uiso 0.9188(14) 1 calc PR A 1
S2 S 0.85724(10) 0.126176(11) 0.28754(7) 0.02068(16) Uani 0.9188(14) 1 d PD A 1
N1 N 0.3796(4) 0.11549(4) 0.0977(3) 0.0194(4) Uani 0.9188(14) 1 d PD A 1
C5 C 0.5366(5) 0.13810(5) 0.1742(3) 0.0171(5) Uani 0.9188(14) 1 d PD A 1
S21 S 0.7479(16) 0.03475(19) 0.1835(12) 0.02320(16) Uani 0.0812(14) 1 d PD A 2
C21 C 0.449(4) 0.0493(5) 0.092(8) 0.0229(4) Uani 0.0812(14) 1 d PD A 2
H21 H 0.3024 0.0369 0.0340 0.027 Uiso 0.0812(14) 1 calc PR A 2
C22 C 0.454(5) 0.0815(4) 0.115(7) 0.0190(4) Uani 0.0812(14) 1 d PD A 2
C23 C 0.698(4) 0.0939(4) 0.211(4) 0.0198(5) Uani 0.0812(14) 1 d PD A 2
C24 C 0.878(4) 0.0707(4) 0.260(4) 0.0229(5) Uani 0.0812(14) 1 d PD A 2
H24 H 1.0518 0.0742 0.3278 0.027 Uiso 0.0812(14) 1 calc PR A 2
S22 S 0.2470(14) 0.11391(13) 0.0455(9) 0.02068(16) Uani 0.0812(14) 1 d PD A 2
N21 N 0.708(4) 0.1274(4) 0.241(2) 0.0194(4) Uani 0.0812(14) 1 d PD A 2
C25 C 0.514(4) 0.1392(4) 0.125(4) 0.0171(5) Uani 0.0812(14) 1 d PD A 2
C6 C 0.4720(3) 0.17245(4) 0.1608(2) 0.0198(4) Uani 1 1 d D . .
C7 C 0.2242(4) 0.18257(5) 0.0679(3) 0.0220(4) Uani 1 1 d . A .
H7 H 0.0955 0.1672 0.0153 0.026 Uiso 1 1 calc R . .
C8 C 0.1669(4) 0.21482(5) 0.0527(3) 0.0221(4) Uani 1 1 d . . .
H8 H -0.0025 0.2213 -0.0101 0.027 Uiso 1 1 calc R A .
C9 C 0.3510(3) 0.23834(4) 0.1270(3) 0.0197(4) Uani 1 1 d . A .
C10 C 0.5954(4) 0.22792(4) 0.2204(3) 0.0216(4) Uani 1 1 d . . .
H10 H 0.7241 0.2433 0.2732 0.026 Uiso 1 1 calc R A .
C11 C 0.6553(3) 0.19554(4) 0.2382(3) 0.0213(4) Uani 1 1 d . A .
H11 H 0.8235 0.1891 0.3039 0.026 Uiso 1 1 calc R . .
C12 C 0.2779(3) 0.27337(4) 0.0989(3) 0.0219(4) Uani 1 1 d . . .
H12A H 0.1328 0.2772 0.1484 0.026 Uiso 1 1 calc R A .
H12B H 0.2163 0.2775 -0.0343 0.026 Uiso 1 1 calc R . .
C13 C 0.4858(4) 0.29783(4) 0.1847(3) 0.0210(4) Uani 1 1 d . A .
H13A H 0.6360 0.2938 0.1411 0.025 Uiso 1 1 calc R . .
H13B H 0.5399 0.2953 0.3193 0.025 Uiso 1 1 calc R . .
C14 C 0.3925(4) 0.33212(4) 0.1362(3) 0.0221(4) Uani 1 1 d . . .
H14A H 0.3240 0.3339 0.0015 0.026 Uiso 1 1 calc R A .
H14B H 0.2505 0.3365 0.1882 0.026 Uiso 1 1 calc R . .
C15 C 0.5973(4) 0.35761(4) 0.2048(3) 0.0221(4) Uani 1 1 d . A .
H15A H 0.7438 0.3527 0.1585 0.027 Uiso 1 1 calc R . .
H15B H 0.6587 0.3568 0.3401 0.027 Uiso 1 1 calc R . .
C16 C 0.5008(4) 0.39131(4) 0.1444(3) 0.0222(4) Uani 1 1 d . . .
H16A H 0.4328 0.3917 0.0093 0.027 Uiso 1 1 calc R A .
H16B H 0.3578 0.3963 0.1943 0.027 Uiso 1 1 calc R . .
C17 C 0.7024(4) 0.41747(4) 0.2045(3) 0.0223(4) Uani 1 1 d . A .
H17A H 0.8511 0.4119 0.1622 0.027 Uiso 1 1 calc R . .
H17B H 0.7611 0.4184 0.3398 0.027 Uiso 1 1 calc R . .
C18 C 0.6018(4) 0.45029(4) 0.1291(3) 0.0226(4) Uani 1 1 d . . .
H18A H 0.5364 0.4490 -0.0059 0.027 Uiso 1 1 calc R A .
H18B H 0.4569 0.4561 0.1753 0.027 Uiso 1 1 calc R . .
C19 C 0.8021(4) 0.47673(5) 0.1810(3) 0.0270(4) Uani 1 1 d . A .
H19A H 0.8525 0.4801 0.3137 0.041 Uiso 1 1 calc R . .
H19B H 0.7307 0.4966 0.1187 0.041 Uiso 1 1 calc R . .
H19C H 0.9519 0.4705 0.1439 0.041 Uiso 1 1 calc R . .

loop_
_atom_site_aniso_label
_atom_site_aniso_U_11
_atom_site_aniso_U_22
_atom_site_aniso_U_33
_atom_site_aniso_U_23
_atom_site_aniso_U_13
_atom_site_aniso_U_12
S1 0.0238(3) 0.0183(3) 0.0277(3) -0.0033(2) 0.0078(3) -0.0017(2)
C1 0.0223(10) 0.0210(10) 0.0263(11) 0.0001(10) 0.0086(9) 0.0010(9)
C2 0.0171(11) 0.0224(11) 0.0188(11) 0.0004(9) 0.0071(10) -0.0008(8)
C3 0.0200(12) 0.0218(11) 0.0204(12) 0.0008(10) 0.0101(12) -0.0014(8)
C4 0.0212(11) 0.0230(13) 0.0237(14) -0.0010(13) 0.0055(10) -0.0019(9)
S2 0.0164(3) 0.0187(3) 0.0246(3) -0.00003(18) 0.0024(2) -0.00105(17)
N1 0.0163(10) 0.0227(9) 0.0182(9) -0.0010(7) 0.0034(8) -0.0009(7)
C5 0.0181(10) 0.0234(9) 0.0103(12) 0.0011(8) 0.0050(9) -0.0011(7)
S21 0.0238(3) 0.0183(3) 0.0277(3) -0.0033(2) 0.0078(3) -0.0017(2)
C21 0.0223(10) 0.0210(10) 0.0263(11) 0.0001(10) 0.0086(9) 0.0010(9)
C22 0.0171(11) 0.0224(11) 0.0188(11) 0.0004(9) 0.0071(10) -0.0008(8)
C23 0.0200(12) 0.0218(11) 0.0204(12) 0.0008(10) 0.0101(12) -0.0014(8)
C24 0.0212(11) 0.0230(13) 0.0237(14) -0.0010(13) 0.0055(10) -0.0019(9)
S22 0.0164(3) 0.0187(3) 0.0246(3) -0.00003(18) 0.0024(2) -0.00105(17)
N21 0.0163(10) 0.0227(9) 0.0182(9) -0.0010(7) 0.0034(8) -0.0009(7)
C25 0.0181(10) 0.0234(9) 0.0103(12) 0.0011(8) 0.0050(9) -0.0011(7)
C6 0.0211(9) 0.0217(9) 0.0186(9) 0.0001(7) 0.0088(8) -0.0012(7)
C7 0.0190(9) 0.0261(10) 0.0208(9) 0.0009(7) 0.0056(8) -0.0051(7)
C8 0.0166(9) 0.0293(10) 0.0204(9) 0.0034(7) 0.0054(8) 0.0001(7)
C9 0.0200(9) 0.0234(9) 0.0177(9) 0.0008(7) 0.0084(7) 0.0014(7)
C10 0.0196(9) 0.0216(9) 0.0219(9) -0.0025(7) 0.0035(8) -0.0019(7)
C11 0.0169(9) 0.0240(9) 0.0209(9) -0.0018(7) 0.0022(8) 0.0008(7)
C12 0.0194(9) 0.0253(10) 0.0205(9) 0.0008(7) 0.0050(8) 0.0035(7)
C13 0.0205(9) 0.0224(9) 0.0206(9) 0.0020(7) 0.0070(8) 0.0028(7)
C14 0.0213(9) 0.0227(9) 0.0233(10) 0.0031(7) 0.0083(8) 0.0039(7)
C15 0.0215(9) 0.0237(10) 0.0219(10) 0.0031(7) 0.0075(8) 0.0034(7)
C16 0.0200(9) 0.0233(9) 0.0230(10) 0.0010(7) 0.0058(8) 0.0015(7)
C17 0.0213(9) 0.0235(10) 0.0221(10) 0.0015(7) 0.0062(8) 0.0016(7)
C18 0.0212(9) 0.0234(9) 0.0231(10) 0.0002(7) 0.0066(8) 0.0005(7)
C19 0.0256(10) 0.0245(10) 0.0306(11) 0.0003(8) 0.0079(9) -0.0012(8)

loop_
_atom_type_symbol
_atom_type_description
_atom_type_scat_dispersion_real
_atom_type_scat_dispersion_imag
_atom_type_scat_source
C C 0.0181 0.0091 'International Tables Vol C Tables 4.2.6.8 and 6.1.1.4'
H H 0.0000 0.0000 'International Tables Vol C Tables 4.2.6.8 and 6.1.1.4'
N N 0.0311 0.0180 'International Tables Vol C Tables 4.2.6.8 and 6.1.1.4'
S S 0.3331 0.5567 'International Tables Vol C Tables 4.2.6.8 and 6.1.1.4'

loop_
_geom_angle_atom_site_label_1
_geom_angle_atom_site_label_2
_geom_angle_atom_site_label_3
_geom_angle
_geom_angle_publ_flag
C4 S1 C1 93.88(11) y
C2 C1 S1 109.57(17) y
C2 C1 H1 125.2 ?
S1 C1 H1 125.2 ?
C1 C2 C3 114.0(2) y
C1 C2 S2 136.72(18) y
C3 C2 S2 109.25(17) y
C4 C3 N1 131.9(2) y
C4 C3 C2 112.4(2) y
N1 C3 C2 115.71(19) y
C3 C4 S1 110.17(18) y
C3 C4 H4 124.9 ?
S1 C4 H4 124.9 ?
C2 S2 C5 88.46(10) y
C5 N1 C3 110.2(2) y
N1 C5 C6 124.3(2) y
N1 C5 S2 116.38(16) y
C6 C5 S2 119.13(16) y
C21 S21 C24 94.8(10) y
C22 C21 S21 108.8(15) y
C22 C21 H21 125.6 ?
S21 C21 H21 125.6 ?
C21 C22 C23 114.0(15) y
C21 C22 S22 138.0(17) y
C23 C22 S22 107.7(13) y
C24 C23 N21 131.9(18) y
C24 C23 C22 112.6(15) y
N21 C23 C22 115.5(16) y
C23 C24 S21 109.7(14) y
C23 C24 H24 125.1 ?
S21 C24 H24 125.1 ?
C22 S22 C25 87.6(10) y
C25 N21 C23 106.6(15) y
N21 C25 C6 113.0(16) y
N21 C25 S22 116.6(15) y
C6 C25 S22 118.4(15) y
C11 C6 C7 118.51(17) y
C11 C6 C25 127.5(9) y
C7 C6 C25 112.3(9) y
C11 C6 C5 121.06(18) y
C7 C6 C5 120.43(18) y
C8 C7 C6 120.03(17) y
C8 C7 H7 120.0 ?
C6 C7 H7 120.0 ?
C7 C8 C9 121.99(17) y
C7 C8 H8 119.0 ?
C9 C8 H8 119.0 ?
C10 C9 C8 117.33(17) y
C10 C9 C12 123.37(17) y
C8 C9 C12 119.29(17) y
C11 C10 C9 121.31(17) y
C11 C10 H10 119.3 ?
C9 C10 H10 119.3 ?
C10 C11 C6 120.82(17) y
C10 C11 H11 119.6 ?
C6 C11 H11 119.6 ?
C9 C12 C13 116.87(15) y
C9 C12 H12A 108.1 ?
C13 C12 H12A 108.1 ?
C9 C12 H12B 108.1 ?
C13 C12 H12B 108.1 ?
H12A C12 H12B 107.3 ?
C12 C13 C14 111.60(15) y
C12 C13 H13A 109.3 ?
C14 C13 H13A 109.3 ?
C12 C13 H13B 109.3 ?
C14 C13 H13B 109.3 ?
H13A C13 H13B 108.0 ?
C15 C14 C13 114.24(15) y
C15 C14 H14A 108.7 ?
C13 C14 H14A 108.7 ?
C15 C14 H14B 108.7 ?
C13 C14 H14B 108.7 ?
H14A C14 H14B 107.6 ?
C14 C15 C16 112.66(15) y
C14 C15 H15A 109.1 ?
C16 C15 H15A 109.1 ?
C14 C15 H15B 109.1 ?
C16 C15 H15B 109.1 ?
H15A C15 H15B 107.8 ?
C17 C16 C15 114.40(16) y
C17 C16 H16A 108.7 ?
C15 C16 H16A 108.7 ?
C17 C16 H16B 108.7 ?
C15 C16 H16B 108.7 ?
H16A C16 H16B 107.6 ?
C16 C17 C18 112.35(15) y
C16 C17 H17A 109.1 ?
C18 C17 H17A 109.1 ?
C16 C17 H17B 109.1 ?
C18 C17 H17B 109.1 ?
H17A C17 H17B 107.9 ?
C19 C18 C17 113.55(16) y
C19 C18 H18A 108.9 ?
C17 C18 H18A 108.9 ?
C19 C18 H18B 108.9 ?
C17 C18 H18B 108.9 ?
H18A C18 H18B 107.7 ?
C18 C19 H19A 109.5 ?
C18 C19 H19B 109.5 ?
H19A C19 H19B 109.5 ?
C18 C19 H19C 109.5 ?
H19A C19 H19C 109.5 ?
H19B C19 H19C 109.5 ?

loop_
_geom_bond_atom_site_label_1
_geom_bond_atom_site_label_2
_geom_bond_distance
_geom_bond_publ_flag
S1 C4 1.716(2) y
S1 C1 1.717(2) y
C1 C2 1.364(3) y
C1 H1 0.9500 ?
C2 C3 1.430(3) y
C2 S2 1.732(2) y
C3 C4 1.374(3) y
C3 N1 1.386(3) y
C4 H4 0.9500 ?
S2 C5 1.786(2) y
N1 C5 1.295(3) y
C5 C6 1.473(3) y
S21 C21 1.691(18) y
S21 C24 1.693(16) y
C21 C22 1.358(18) y
C21 H21 0.9500 ?
C22 C23 1.418(17) y
C22 S22 1.744(16) y
C23 C24 1.356(17) y
C23 N21 1.415(16) y
C24 H24 0.9500 ?
S22 C25 1.763(19) y
N21 C25 1.266(18) y
C25 C6 1.446(16) y
C6 C11 1.392(3) y
C6 C7 1.400(3) y
C7 C8 1.379(3) y
C7 H7 0.9500 ?
C8 C9 1.403(3) y
C8 H8 0.9500 ?
C9 C10 1.389(3) y
C9 C12 1.514(3) y
C10 C11 1.388(3) y
C10 H10 0.9500 ?
C11 H11 0.9500 ?
C12 C13 1.527(3) y
C12 H12a 0.9900 ?
C12 H12b 0.9900 ?
C13 C14 1.528(2) y
C13 H13a 0.9900 ?
C13 H13b 0.9900 ?
C14 C15 1.523(3) y
C14 H14a 0.9900 ?
C14 H14b 0.9900 ?
C15 C16 1.526(2) y
C15 H15a 0.9900 ?
C15 H15b 0.9900 ?
C16 C17 1.525(3) y
C16 H16a 0.9900 ?
C16 H16b 0.9900 ?
C17 C18 1.525(3) y
C17 H17a 0.9900 ?
C17 H17b 0.9900 ?
C18 C19 1.525(3) y
C18 H18a 0.9900 ?
C18 H18b 0.9900 ?
C19 H19a 0.9800 ?
C19 H19b 0.9800 ?
C19 H19c 0.9800 ?

loop_
_geom_torsion_atom_site_label_1
_geom_torsion_atom_site_label_2
_geom_torsion_atom_site_label_3
_geom_torsion_atom_site_label_4
_geom_torsion
_geom_torsion_publ_flag
C4 S1 C1 C2 0.2(2) y
S1 C1 C2 C3 -0.1(3) y
S1 C1 C2 S2 -179.57(19) y
C1 C2 C3 C4 -0.1(4) y
S2 C2 C3 C4 179.5(3) y
C1 C2 C3 N1 -179.8(3) y
S2 C2 C3 N1 -0.1(4) y
N1 C3 C4 S1 179.8(3) y
C2 C3 C4 S1 0.3(4) y
C1 S1 C4 C3 -0.3(3) y
C1 C2 S2 C5 -179.7(3) y
C3 C2 S2 C5 0.7(2) y
C4 C3 N1 C5 179.6(4) y
C2 C3 N1 C5 -0.8(4) y
C3 N1 C5 C6 176.6(2) y
C3 N1 C5 S2 1.4(3) y
C2 S2 C5 N1 -1.32(17) y
C2 S2 C5 C6 -176.74(17) y
C24 S21 C21 C22 2(5) y
S21 C21 C22 C23 -2(7) y
S21 C21 C22 S22 172(5) y
C21 C22 C23 C24 0(7) y
S22 C22 C23 C24 -176(3) y
C21 C22 C23 N21 -179(4) y
S22 C22 C23 N21 6(5) y
N21 C23 C24 S21 180(3) y
C22 C23 C24 S21 2(5) y
C21 S21 C24 C23 -2(3) y
C21 C22 S22 C25 -167(7) y
C23 C22 S22 C25 7(4) y
C24 C23 N21 C25 161(4) y
C22 C23 N21 C25 -21(4) y
C23 N21 C25 C6 169(2) y
C23 N21 C25 S22 27(3) y
C22 S22 C25 N21 -21(3) y
C22 S22 C25 C6 -161(3) y
N21 C25 C6 C11 33(3) y
S22 C25 C6 C11 174.1(9) y
N21 C25 C6 C7 -162.6(19) y
S22 C25 C6 C7 -21(2) y
N21 C25 C6 C5 -35(3) y
S22 C25 C6 C5 107(6) y
N1 C5 C6 C11 -176.33(19) y
S2 C5 C6 C11 -1.3(2) y
N1 C5 C6 C7 3.0(3) y
S2 C5 C6 C7 178.03(14) y
N1 C5 C6 C25 -55(4) y
S2 C5 C6 C25 120(5) y
C11 C6 C7 C8 0.8(3) y
C25 C6 C7 C8 -165.6(14) y
C5 C6 C7 C8 -178.58(18) y
C6 C7 C8 C9 0.4(3) y
C7 C8 C9 C10 -1.0(3) y
C7 C8 C9 C12 177.60(17) y
C8 C9 C10 C11 0.5(3) y
C12 C9 C10 C11 -178.10(18) y
C9 C10 C11 C6 0.7(3) y
C7 C6 C11 C10 -1.3(3) y
C25 C6 C11 C10 162.7(16) y
C5 C6 C11 C10 178.02(18) y
C10 C9 C12 C13 -2.0(3) y
C8 C9 C12 C13 179.43(16) y
C9 C12 C13 C14 176.39(15) y
C12 C13 C14 C15 -175.36(15) y
C13 C14 C15 C16 176.72(15) y
C14 C15 C16 C17 -177.93(16) y
C15 C16 C17 C18 175.81(16) y
C16 C17 C18 C19 -177.82(16) y
